data_1507507
loop_
_publ_author_name
'Kano, Naokazu'
'Daicho, Yuya'
'Nakanishi, Nobuhito'
'Kawashima, Takayuki'

_publ_section_title
;
 Synthesis, Crystal Structure, and Thermolysis of the First
 Tetracoordinate 1\l4,2-Selenazetidines:&#x2009; Aziridine Formation
 Reaction from a Four-Membered Heterocycle Bearing Highly Coordinate
 Selenium
;
_journal_issue 5
_journal_name_full 'Organic Letters'
_journal_page_first 691
_journal_paper_doi 10.1021/ol007015m
_journal_volume 3
_journal_year 2001
_chemical_formula_moiety 'C25 H15 F12 N O Se '
_chemical_formula_sum 'C25 H15 F12 N O Se'
_chemical_formula_weight 652.34
_chemical_name_systematic
;
trans-4'-phenyl-3,3,3',3'-tetrakis(trifluoromethyl)-3H-
spiro[[2,1]benzoxaselenole-1\l4,1'-[1,2]-selenazetidine]
;
_space_group_IT_number 14
_symmetry_cell_setting monoclinic
_symmetry_Int_Tables_number 14
_symmetry_space_group_name_Hall '-P 2yn'
_symmetry_space_group_name_H-M 'P 1 21/n 1'
_cell_angle_alpha 90
_cell_angle_beta 101.446(2)
_cell_angle_gamma 90
_cell_formula_units_Z 4
_cell_length_a 9.7010(2)
_cell_length_b 15.3350(5)
_cell_length_c 16.8410(5)
_cell_measurement_reflns_used 18492
_cell_measurement_temperature 150.2
_cell_measurement_theta_max 25.61
_cell_measurement_theta_min 2.036
_cell_volume 2455.52(12)
_computing_cell_refinement DENZO
_computing_data_collection Xpress
_computing_data_reduction DENZO
_computing_publication_material 'teXsan Ver. 1.10'
_computing_structure_refinement 'teXsan Ver. 1.10'
_computing_structure_solution SIR92
_diffrn_detector_area_resol_mean 0.010000
_diffrn_measured_fraction_theta_full 0.9371
_diffrn_measured_fraction_theta_max 0.9371
_diffrn_measurement_device_type 'Mac Science DIP2030 Image Plate'
_diffrn_measurement_method \w
_diffrn_radiation_type 'Mo K\a'
_diffrn_radiation_wavelength 0.7107
_diffrn_reflns_limit_h_max 11
_diffrn_reflns_limit_h_min 0
_diffrn_reflns_limit_k_max 18
_diffrn_reflns_limit_k_min 0
_diffrn_reflns_limit_l_max 20
_diffrn_reflns_limit_l_min -20
_diffrn_reflns_number 4474
_diffrn_reflns_theta_full 25.61
_diffrn_reflns_theta_max 25.61
_exptl_absorpt_coefficient_mu 1.642
_exptl_absorpt_correction_type none
_exptl_crystal_colour colorless
_exptl_crystal_density_diffrn 1.764
_exptl_crystal_density_method 'not measured'
_exptl_crystal_description prism
_exptl_crystal_size_max 0.600
_exptl_crystal_size_mid 0.500
_exptl_crystal_size_min 0.300
_refine_diff_density_max 0.39
_refine_diff_density_min -1.22
_refine_ls_extinction_method none
_refine_ls_goodness_of_fit_ref 2.154
_refine_ls_hydrogen_treatment noref
_refine_ls_number_parameters 361
_refine_ls_number_reflns 4340
_refine_ls_R_factor_gt 0.0392
_refine_ls_shift/su_max 0.0011
_refine_ls_structure_factor_coef Fsqd
_refine_ls_weighting_details 'w = 1/[\s^2^(Fo^2^) + (0.05000(Max(Fo^2^,0) + 2Fc^2^)/3)^2^]'
_refine_ls_weighting_scheme calc
_refine_ls_wR_factor_ref 0.1178
_reflns_number_gt 4223
_reflns_number_total 4340
_reflns_threshold_expression F^2^>2.0\s(F^2^)
_cod_data_source_file ol007015m_s1.cif
_cod_data_source_block sencc2
_cod_original_cell_volume 2455.5(1)
_cod_original_formula_sum 'C25 H15 F12 N O Se '
_cod_database_code 1507507

loop_
_symmetry_equiv_pos_as_xyz
x,y,z
1/2-x,1/2+y,1/2-z
-x,-y,-z
1/2+x,1/2-y,1/2+z

loop_
_atom_site_label
_atom_site_type_symbol
_atom_site_fract_x
_atom_site_fract_y
_atom_site_fract_z
_atom_site_U_iso_or_equiv
_atom_site_adp_type
_atom_site_occupancy
_atom_site_calc_flag
Se(1) Se 0.57315(2) 0.20876(1) 0.77260(1) 0.02190(9) Uani 1.00 d
F(1) F 0.7616(2) 0.1693(1) 0.59231(9) 0.0457(4) Uani 1.00 d
F(2) F 0.8308(2) 0.03590(10) 0.58965(9) 0.0414(4) Uani 1.00 d
F(3) F 0.9584(1) 0.1292(1) 0.66597(9) 0.0413(4) Uani 1.00 d
F(4) F 0.7511(1) -0.00497(10) 0.82180(8) 0.0379(4) Uani 1.00 d
F(5) F 0.8154(2) -0.06624(9) 0.72068(9) 0.0458(4) Uani 1.00 d
F(6) F 0.9522(1) 0.0267(1) 0.79356(9) 0.0456(4) Uani 1.00 d
F(7) F 0.3456(2) 0.07904(10) 0.9071(1) 0.0477(5) Uani 1.00 d
F(8) F 0.4716(2) 0.1223(1) 1.01833(10) 0.0553(5) Uani 1.00 d
F(9) F 0.2787(2) 0.1879(1) 0.9691(1) 0.0519(5) Uani 1.00 d
F(10) F 0.5820(1) 0.34820(9) 0.90743(9) 0.0384(4) Uani 1.00 d
F(11) F 0.5774(2) 0.28756(9) 1.02253(9) 0.0414(5) Uani 1.00 d
F(12) F 0.3892(1) 0.34259(10) 0.95085(9) 0.0403(4) Uani 1.00 d
O(1) O 0.7564(1) 0.1589(1) 0.75543(9) 0.0272(4) Uani 1.00 d
N(1) N 0.4011(2) 0.2211(1) 0.8176(1) 0.0258(5) Uani 1.00 d
C(1) C 0.6049(2) 0.1615(1) 0.8849(1) 0.0238(5) Uani 1.00 d
C(2) C 0.4717(2) 0.2103(1) 0.9014(1) 0.0247(6) Uani 1.00 d
C(3) C 0.4953(2) 0.1165(1) 0.7000(1) 0.0252(5) Uani 1.00 d
C(4) C 0.3510(2) 0.1065(2) 0.6725(1) 0.0305(6) Uani 1.00 d
C(5) C 0.3037(3) 0.0409(2) 0.6168(2) 0.0371(6) Uani 1.00 d
C(6) C 0.4001(3) -0.0136(2) 0.5906(1) 0.0368(6) Uani 1.00 d
C(7) C 0.5439(2) -0.0028(1) 0.6179(1) 0.0319(6) Uani 1.00 d
C(8) C 0.5925(2) 0.0638(1) 0.6727(1) 0.0250(5) Uani 1.00 d
C(9) C 0.7461(2) 0.0854(1) 0.7074(1) 0.0243(5) Uani 1.00 d
C(10) C 0.8270(2) 0.1049(2) 0.6384(1) 0.0309(6) Uani 1.00 d
C(11) C 0.8177(2) 0.0095(1) 0.7606(1) 0.0311(6) Uani 1.00 d
C(12) C 0.7482(2) 0.1692(1) 0.9381(1) 0.0273(6) Uani 1.00 d
C(13) C 0.8384(3) 0.2392(2) 0.9347(2) 0.0365(7) Uani 1.00 d
C(14) C 0.9680(3) 0.2433(2) 0.9873(2) 0.0490(8) Uani 1.00 d
C(15) C 1.0091(3) 0.1782(3) 1.0430(2) 0.0511(9) Uani 1.00 d
C(16) C 0.9217(3) 0.1066(2) 1.0450(2) 0.0550(9) Uani 1.00 d
C(17) C 0.7919(3) 0.1028(2) 0.9928(2) 0.0404(7) Uani 1.00 d
C(18) C 0.3908(2) 0.1497(2) 0.9498(1) 0.0327(6) Uani 1.00 d
C(19) C 0.5048(3) 0.2974(1) 0.9464(2) 0.0314(6) Uani 1.00 d
C(20) C 0.2903(2) 0.2805(1) 0.7879(1) 0.0281(6) Uani 1.00 d
C(21) C 0.1523(3) 0.2597(2) 0.7922(2) 0.0391(7) Uani 1.00 d
C(22) C 0.0424(3) 0.3137(2) 0.7559(2) 0.0499(8) Uani 1.00 d
C(23) C 0.0691(3) 0.3872(2) 0.7147(2) 0.0552(9) Uani 1.00 d
C(24) C 0.2062(3) 0.4086(2) 0.7106(2) 0.0592(10) Uani 1.00 d
C(25) C 0.3162(3) 0.3554(2) 0.7471(2) 0.0430(7) Uani 1.00 d
H(1) H 0.5819 0.1005 0.8809 0.0268 Uiso 1.00 calc
H(2) H 0.2864 0.1438 0.6923 0.0372 Uiso 1.00 calc
H(3) H 0.2050 0.0331 0.5959 0.0449 Uiso 1.00 calc
H(4) H 0.3665 -0.0597 0.5535 0.0417 Uiso 1.00 calc
H(5) H 0.6098 -0.0400 0.5994 0.0375 Uiso 1.00 calc
H(6) H 0.8112 0.2844 0.8953 0.0447 Uiso 1.00 calc
H(7) H 1.0290 0.2923 0.9850 0.0573 Uiso 1.00 calc
H(8) H 1.0986 0.1834 1.0808 0.0612 Uiso 1.00 calc
H(9) H 0.9519 0.0596 1.0824 0.0654 Uiso 1.00 calc
H(10) H 0.7319 0.0527 0.9937 0.0490 Uiso 1.00 calc
H(11) H 0.1337 0.2076 0.8205 0.0464 Uiso 1.00 calc
H(12) H -0.0523 0.2986 0.7606 0.0593 Uiso 1.00 calc
H(13) H -0.0086 0.4235 0.6896 0.0656 Uiso 1.00 calc
H(14) H 0.2255 0.4603 0.6814 0.0700 Uiso 1.00 calc
H(15) H 0.4124 0.3716 0.7450 0.0528 Uiso 1.00 calc

loop_
_atom_site_aniso_label
_atom_site_aniso_U_11
_atom_site_aniso_U_22
_atom_site_aniso_U_33
_atom_site_aniso_U_12
_atom_site_aniso_U_13
_atom_site_aniso_U_23
Se(1) 0.0244(2) 0.0252(2) 0.0171(2) 0.00123(6) 0.0065(1) 0.00025(6)
F(1) 0.0528(9) 0.0549(10) 0.0341(8) 0.0170(7) 0.0197(7) 0.0204(7)
F(2) 0.0499(9) 0.0485(9) 0.0307(8) 0.0044(6) 0.0198(6) -0.0097(6)
F(3) 0.0329(8) 0.0589(9) 0.0358(8) -0.0038(6) 0.0162(6) -0.0007(7)
F(4) 0.0435(8) 0.0443(8) 0.0282(7) 0.0034(6) 0.0124(6) 0.0111(6)
F(5) 0.063(1) 0.0360(8) 0.0378(8) 0.0181(7) 0.0085(7) 0.0002(6)
F(6) 0.0305(8) 0.0599(10) 0.0435(9) 0.0078(6) 0.0001(6) 0.0171(7)
F(7) 0.058(1) 0.0407(8) 0.0491(10) -0.0204(7) 0.0219(8) -0.0044(7)
F(8) 0.0512(10) 0.079(1) 0.0359(8) -0.0122(8) 0.0091(7) 0.0250(8)
F(9) 0.0472(10) 0.0572(9) 0.062(1) -0.0016(8) 0.0367(8) 0.0001(9)
F(10) 0.0453(8) 0.0300(7) 0.0437(8) -0.0070(5) 0.0180(6) -0.0046(6)
F(11) 0.045(1) 0.051(1) 0.0257(8) -0.0004(6) 0.0018(7) -0.0118(6)
F(12) 0.0429(8) 0.0415(8) 0.0391(8) 0.0067(6) 0.0144(6) -0.0107(6)
O(1) 0.0277(8) 0.0333(8) 0.0217(7) 0.0021(6) 0.0078(6) -0.0044(6)
N(1) 0.026(1) 0.0305(9) 0.0217(9) 0.0033(6) 0.0071(7) -0.0007(7)
C(1) 0.026(1) 0.0261(10) 0.0212(10) -0.0002(7) 0.0091(8) -0.0010(8)
C(2) 0.026(1) 0.031(1) 0.018(1) -0.0001(7) 0.0073(8) -0.0003(7)
C(3) 0.030(1) 0.029(1) 0.0168(9) 0.0018(8) 0.0047(8) -0.0005(8)
C(4) 0.028(1) 0.036(1) 0.026(1) 0.0028(8) 0.0019(8) -0.0047(9)
C(5) 0.031(1) 0.049(1) 0.029(1) -0.0025(9) -0.0020(9) -0.007(1)
C(6) 0.041(1) 0.038(1) 0.028(1) -0.0017(9) -0.0006(9) -0.0087(10)
C(7) 0.040(1) 0.032(1) 0.024(1) 0.0031(9) 0.0068(9) -0.0038(9)
C(8) 0.028(1) 0.030(1) 0.0163(9) 0.0022(8) 0.0029(7) 0.0011(8)
C(9) 0.024(1) 0.029(1) 0.020(1) 0.0036(7) 0.0057(8) -0.0002(8)
C(10) 0.032(1) 0.038(1) 0.024(1) 0.0052(8) 0.0091(9) -0.0005(9)
C(11) 0.030(1) 0.037(1) 0.026(1) 0.0070(8) 0.0051(9) 0.0017(9)
C(12) 0.025(1) 0.039(1) 0.0189(10) 0.0027(8) 0.0064(8) -0.0022(8)
C(13) 0.030(1) 0.045(1) 0.034(1) -0.0029(10) 0.0062(9) 0.001(1)
C(14) 0.031(1) 0.072(2) 0.042(2) -0.010(1) 0.002(1) -0.005(1)
C(15) 0.028(1) 0.093(2) 0.030(1) 0.003(1) 0.000(1) 0.002(1)
C(16) 0.044(2) 0.090(2) 0.029(1) 0.011(1) 0.003(1) 0.025(1)
C(17) 0.034(1) 0.055(2) 0.031(1) 0.000(1) 0.0050(10) 0.014(1)
C(18) 0.033(1) 0.042(1) 0.026(1) -0.0032(9) 0.0114(9) -0.0009(10)
C(19) 0.036(1) 0.035(1) 0.027(1) 0.0019(8) 0.0126(10) -0.0046(8)
C(20) 0.028(1) 0.034(1) 0.023(1) 0.0057(8) 0.0068(9) -0.0039(8)
C(21) 0.031(1) 0.044(1) 0.042(1) 0.001(1) 0.0077(10) -0.007(1)
C(22) 0.030(1) 0.067(2) 0.052(2) 0.010(1) 0.004(1) -0.017(2)
C(23) 0.052(2) 0.076(2) 0.036(1) 0.034(1) 0.004(1) -0.003(1)
C(24) 0.067(2) 0.064(2) 0.052(2) 0.032(2) 0.026(2) 0.023(2)
C(25) 0.041(1) 0.048(1) 0.044(1) 0.012(1) 0.017(1) 0.014(1)

loop_
_atom_type_symbol
_atom_type_description
_atom_type_scat_dispersion_real
_atom_type_scat_dispersion_imag
_atom_type_scat_source
C C 0.003 0.002
;International Tables for Crystallography
(1992, Vol. C, Tables 4.2.6.8 and 6.1.1.1)
;
H H 0.000 0.000
;International Tables for Crystallography
(1992, Vol. C, Table 6.1.1.2)
;
N N 0.006 0.003
;International Tables for Crystallography
(1992, Vol. C, Tables 4.2.6.8 and 6.1.1.1)
;
O O 0.011 0.006
;International Tables for Crystallography
(1992, Vol. C, Tables 4.2.6.8 and 6.1.1.1)
;
F F 0.017 0.010
;International Tables for Crystallography
(1992, Vol. C, Tables 4.2.6.8 and 6.1.1.1)
;
Se Se -0.093 2.226
;International Tables for Crystallography
(1992, Vol. C, Tables 4.2.6.8 and 6.1.1.1)
;

loop_
_geom_angle_atom_site_label_1
_geom_angle_atom_site_label_2
_geom_angle_atom_site_label_3
_geom_angle
_geom_angle_site_symmetry_2
_geom_angle_site_symmetry_3
_geom_angle_publ_flag
O(1) Se(1) N(1) 158.70(7) 1_555 1_555 yes
O(1) Se(1) C(1) 91.35(7) 1_555 1_555 yes
O(1) Se(1) C(3) 82.86(8) 1_555 1_555 yes
N(1) Se(1) C(1) 69.72(8) 1_555 1_555 yes
N(1) Se(1) C(3) 93.40(8) 1_555 1_555 yes
C(1) Se(1) C(3) 107.64(9) 1_555 1_555 yes
Se(1) O(1) C(9) 115.6(1) 1_555 1_555 yes
Se(1) N(1) C(2) 95.2(1) 1_555 1_555 yes
Se(1) N(1) C(20) 124.3(2) 1_555 1_555 yes
C(2) N(1) C(20) 126.4(2) 1_555 1_555 yes
Se(1) C(1) C(2) 91.0(1) 1_555 1_555 yes
Se(1) C(1) C(12) 119.2(1) 1_555 1_555 yes
C(2) C(1) C(12) 123.7(2) 1_555 1_555 yes
N(1) C(2) C(1) 97.4(2) 1_555 1_555 yes
N(1) C(2) C(18) 113.0(2) 1_555 1_555 yes
N(1) C(2) C(19) 113.1(2) 1_555 1_555 yes
C(1) C(2) C(18) 109.2(2) 1_555 1_555 yes
C(1) C(2) C(19) 113.8(2) 1_555 1_555 yes
C(18) C(2) C(19) 109.8(2) 1_555 1_555 yes
Se(1) C(3) C(4) 122.3(2) 1_555 1_555 yes
Se(1) C(3) C(8) 115.6(2) 1_555 1_555 yes
C(4) C(3) C(8) 122.0(2) 1_555 1_555 yes
C(3) C(4) C(5) 118.7(2) 1_555 1_555 yes
C(4) C(5) C(6) 119.8(2) 1_555 1_555 yes
C(5) C(6) C(7) 121.2(2) 1_555 1_555 yes
C(6) C(7) C(8) 119.4(2) 1_555 1_555 yes
C(3) C(8) C(7) 118.9(2) 1_555 1_555 yes
C(3) C(8) C(9) 115.0(2) 1_555 1_555 yes
C(7) C(8) C(9) 126.1(2) 1_555 1_555 yes
O(1) C(9) C(8) 110.7(2) 1_555 1_555 yes
O(1) C(9) C(10) 107.0(2) 1_555 1_555 yes
O(1) C(9) C(11) 107.6(2) 1_555 1_555 yes
C(8) C(9) C(10) 110.8(2) 1_555 1_555 yes
C(8) C(9) C(11) 110.5(2) 1_555 1_555 yes
C(10) C(9) C(11) 110.0(2) 1_555 1_555 yes
F(1) C(10) F(2) 107.1(2) 1_555 1_555 yes
F(1) C(10) F(3) 108.0(2) 1_555 1_555 yes
F(1) C(10) C(9) 108.9(2) 1_555 1_555 yes
F(2) C(10) F(3) 107.2(2) 1_555 1_555 yes
F(2) C(10) C(9) 112.6(2) 1_555 1_555 yes
F(3) C(10) C(9) 112.8(2) 1_555 1_555 yes
F(4) C(11) F(5) 106.3(2) 1_555 1_555 yes
F(4) C(11) F(6) 107.0(2) 1_555 1_555 yes
F(4) C(11) C(9) 109.9(2) 1_555 1_555 yes
F(5) C(11) F(6) 107.3(2) 1_555 1_555 yes
F(5) C(11) C(9) 113.6(2) 1_555 1_555 yes
F(6) C(11) C(9) 112.3(2) 1_555 1_555 yes
C(1) C(12) C(13) 123.5(2) 1_555 1_555 yes
C(1) C(12) C(17) 117.7(2) 1_555 1_555 yes
C(13) C(12) C(17) 118.8(2) 1_555 1_555 yes
C(12) C(13) C(14) 120.4(2) 1_555 1_555 yes
C(13) C(14) C(15) 120.4(3) 1_555 1_555 yes
C(14) C(15) C(16) 119.6(2) 1_555 1_555 yes
C(15) C(16) C(17) 119.9(3) 1_555 1_555 yes
C(12) C(17) C(16) 120.8(2) 1_555 1_555 yes
F(7) C(18) F(8) 106.7(2) 1_555 1_555 yes
F(7) C(18) F(9) 107.0(2) 1_555 1_555 yes
F(7) C(18) C(2) 110.6(2) 1_555 1_555 yes
F(8) C(18) F(9) 107.3(2) 1_555 1_555 yes
F(8) C(18) C(2) 112.0(2) 1_555 1_555 yes
F(9) C(18) C(2) 112.9(2) 1_555 1_555 yes
F(10) C(19) F(11) 107.1(2) 1_555 1_555 yes
F(10) C(19) F(12) 106.5(2) 1_555 1_555 yes
F(10) C(19) C(2) 110.3(2) 1_555 1_555 yes
F(11) C(19) F(12) 107.0(2) 1_555 1_555 yes
F(11) C(19) C(2) 113.1(2) 1_555 1_555 yes
F(12) C(19) C(2) 112.6(2) 1_555 1_555 yes
N(1) C(20) C(21) 120.1(2) 1_555 1_555 yes
N(1) C(20) C(25) 120.5(2) 1_555 1_555 yes
C(21) C(20) C(25) 119.1(2) 1_555 1_555 yes
C(20) C(21) C(22) 120.1(3) 1_555 1_555 yes
C(21) C(22) C(23) 120.3(3) 1_555 1_555 yes
C(22) C(23) C(24) 119.9(2) 1_555 1_555 yes
C(23) C(24) C(25) 120.0(3) 1_555 1_555 yes
C(20) C(25) C(24) 120.5(3) 1_555 1_555 yes

loop_
_geom_bond_atom_site_label_1
_geom_bond_atom_site_label_2
_geom_bond_distance
_geom_bond_publ_flag
Se(1) O(1) 2.008(1) yes
Se(1) N(1) 1.974(2) yes
Se(1) C(1) 1.991(2) yes
Se(1) C(3) 1.924(2) yes
F(1) C(10) 1.337(3) yes
F(2) C(10) 1.344(3) yes
F(3) C(10) 1.320(3) yes
F(4) C(11) 1.340(3) yes
F(5) C(11) 1.339(3) yes
F(6) C(11) 1.339(3) yes
F(7) C(18) 1.327(3) yes
F(8) C(18) 1.328(3) yes
F(9) C(18) 1.331(3) yes
F(10) C(19) 1.340(3) yes
F(11) C(19) 1.343(3) yes
F(12) C(19) 1.333(3) yes
O(1) C(9) 1.380(3) yes
N(1) C(2) 1.450(3) yes
N(1) C(20) 1.423(3) yes
C(1) C(2) 1.566(3) yes
C(1) C(12) 1.502(3) yes
C(2) C(18) 1.548(3) yes
C(2) C(19) 1.538(3) yes
C(3) C(4) 1.392(3) yes
C(3) C(8) 1.388(3) yes
C(4) C(5) 1.390(3) yes
C(5) C(6) 1.390(4) yes
C(6) C(7) 1.390(3) yes
C(7) C(8) 1.394(3) yes
C(8) C(9) 1.526(3) yes
C(9) C(10) 1.554(3) yes
C(9) C(11) 1.548(3) yes
C(12) C(13) 1.393(3) yes
C(12) C(17) 1.383(3) yes
C(13) C(14) 1.387(3) yes
C(14) C(15) 1.374(5) yes
C(15) C(16) 1.392(5) yes
C(16) C(17) 1.387(4) yes
C(20) C(21) 1.393(3) yes
C(20) C(25) 1.386(3) yes
C(21) C(22) 1.392(4) yes
C(22) C(23) 1.375(5) yes
C(23) C(24) 1.385(4) yes
C(24) C(25) 1.386(4) yes

loop_
_geom_contact_atom_site_label_1
_geom_contact_atom_site_label_2
_geom_contact_distance
_geom_contact_site_symmetry_2
_geom_contact_publ_flag
F(1) F(12) 2.900(2) 4_554 no
F(1) F(9) 3.044(2) 4_554 no
F(1) C(14) 3.323(3) 4_454 no
F(1) C(15) 3.369(4) 4_454 no
F(1) F(11) 3.555(2) 4_554 no
F(2) F(10) 2.998(2) 2_646 no
F(2) F(12) 3.128(2) 4_554 no
F(2) C(6) 3.413(3) 3_656 no
F(3) F(11) 3.147(2) 4_554 no
F(3) C(22) 3.237(4) 1_655 no
F(3) C(21) 3.237(3) 1_655 no
F(3) F(12) 3.577(2) 4_554 no
F(4) C(23) 3.464(3) 2_546 no
F(5) F(10) 2.867(2) 2_646 no
F(6) C(16) 3.427(3) 3_757 no
F(7) C(24) 3.258(3) 2_546 no
F(8) C(23) 3.257(3) 4_555 no
F(9) C(15) 3.115(3) 1_455 no
F(9) C(14) 3.205(3) 1_455 no
F(11) C(5) 3.588(3) 4_555 no
F(12) C(10) 3.428(3) 4_455 no
F(12) C(6) 3.528(3) 2_556 no
C(5) C(24) 3.562(4) 2_546 no
C(6) C(23) 3.573(4) 2_546 no

loop_
_geom_torsion_atom_site_label_1
_geom_torsion_atom_site_label_2
_geom_torsion_atom_site_label_3
_geom_torsion_atom_site_label_4
_geom_torsion
_geom_torsion_site_symmetry_1
_geom_torsion_site_symmetry_2
_geom_torsion_site_symmetry_3
_geom_torsion_site_symmetry_4
_geom_torsion_publ_flag
Se(1) O(1) C(9) C(8) 4.6(2) 1_555 1_555 1_555 1_555 yes
Se(1) O(1) C(9) C(10) 125.5(1) 1_555 1_555 1_555 1_555 yes
Se(1) O(1) C(9) C(11) -116.3(1) 1_555 1_555 1_555 1_555 yes
Se(1) N(1) C(2) C(1) -21.9(1) 1_555 1_555 1_555 1_555 yes
Se(1) N(1) C(2) C(18) -136.5(2) 1_555 1_555 1_555 1_555 yes
Se(1) N(1) C(2) C(19) 98.0(2) 1_555 1_555 1_555 1_555 yes
Se(1) N(1) C(20) C(21) 148.7(2) 1_555 1_555 1_555 1_555 yes
Se(1) N(1) C(20) C(25) -24.8(3) 1_555 1_555 1_555 1_555 yes
Se(1) C(1) C(2) N(1) 21.6(1) 1_555 1_555 1_555 1_555 yes
Se(1) C(1) C(2) C(18) 139.1(2) 1_555 1_555 1_555 1_555 yes
Se(1) C(1) C(2) C(19) -97.7(2) 1_555 1_555 1_555 1_555 yes
Se(1) C(1) C(12) C(13) 33.3(3) 1_555 1_555 1_555 1_555 yes
Se(1) C(1) C(12) C(17) -146.4(2) 1_555 1_555 1_555 1_555 yes
Se(1) C(3) C(4) C(5) 176.7(2) 1_555 1_555 1_555 1_555 yes
Se(1) C(3) C(8) C(7) -178.1(2) 1_555 1_555 1_555 1_555 yes
Se(1) C(3) C(8) C(9) 2.2(2) 1_555 1_555 1_555 1_555 yes
F(1) C(10) C(9) O(1) -64.7(2) 1_555 1_555 1_555 1_555 yes
F(1) C(10) C(9) C(8) 56.2(2) 1_555 1_555 1_555 1_555 yes
F(1) C(10) C(9) C(11) 178.7(2) 1_555 1_555 1_555 1_555 yes
F(2) C(10) C(9) O(1) 176.7(2) 1_555 1_555 1_555 1_555 yes
F(2) C(10) C(9) C(8) -62.4(2) 1_555 1_555 1_555 1_555 yes
F(2) C(10) C(9) C(11) 60.0(2) 1_555 1_555 1_555 1_555 yes
F(3) C(10) C(9) O(1) 55.2(2) 1_555 1_555 1_555 1_555 yes
F(3) C(10) C(9) C(8) 176.1(2) 1_555 1_555 1_555 1_555 yes
F(3) C(10) C(9) C(11) -61.4(2) 1_555 1_555 1_555 1_555 yes
F(4) C(11) C(9) O(1) 61.3(2) 1_555 1_555 1_555 1_555 yes
F(4) C(11) C(9) C(8) -59.7(2) 1_555 1_555 1_555 1_555 yes
F(4) C(11) C(9) C(10) 177.6(2) 1_555 1_555 1_555 1_555 yes
F(5) C(11) C(9) O(1) -179.7(2) 1_555 1_555 1_555 1_555 yes
F(5) C(11) C(9) C(8) 59.2(2) 1_555 1_555 1_555 1_555 yes
F(5) C(11) C(9) C(10) -63.5(2) 1_555 1_555 1_555 1_555 yes
F(6) C(11) C(9) O(1) -57.7(2) 1_555 1_555 1_555 1_555 yes
F(6) C(11) C(9) C(8) -178.7(2) 1_555 1_555 1_555 1_555 yes
F(6) C(11) C(9) C(10) 58.6(2) 1_555 1_555 1_555 1_555 yes
F(7) C(18) C(2) N(1) 44.6(3) 1_555 1_555 1_555 1_555 yes
F(7) C(18) C(2) C(1) -62.5(2) 1_555 1_555 1_555 1_555 yes
F(7) C(18) C(2) C(19) 171.9(2) 1_555 1_555 1_555 1_555 yes
F(8) C(18) C(2) N(1) 163.5(2) 1_555 1_555 1_555 1_555 yes
F(8) C(18) C(2) C(1) 56.3(2) 1_555 1_555 1_555 1_555 yes
F(8) C(18) C(2) C(19) -69.2(3) 1_555 1_555 1_555 1_555 yes
F(9) C(18) C(2) N(1) -75.3(2) 1_555 1_555 1_555 1_555 yes
F(9) C(18) C(2) C(1) 177.5(2) 1_555 1_555 1_555 1_555 yes
F(9) C(18) C(2) C(19) 52.0(3) 1_555 1_555 1_555 1_555 yes
F(10) C(19) C(2) N(1) -56.4(3) 1_555 1_555 1_555 1_555 yes
F(10) C(19) C(2) C(1) 53.5(3) 1_555 1_555 1_555 1_555 yes
F(10) C(19) C(2) C(18) 176.3(2) 1_555 1_555 1_555 1_555 yes
F(11) C(19) C(2) N(1) -176.3(2) 1_555 1_555 1_555 1_555 yes
F(11) C(19) C(2) C(1) -66.4(3) 1_555 1_555 1_555 1_555 yes
F(11) C(19) C(2) C(18) 56.5(3) 1_555 1_555 1_555 1_555 yes
F(12) C(19) C(2) N(1) 62.3(3) 1_555 1_555 1_555 1_555 yes
F(12) C(19) C(2) C(1) 172.2(2) 1_555 1_555 1_555 1_555 yes
F(12) C(19) C(2) C(18) -65.0(3) 1_555 1_555 1_555 1_555 yes
O(1) Se(1) N(1) C(2) 46.6(2) 1_555 1_555 1_555 1_555 yes
O(1) Se(1) N(1) C(20) -171.8(2) 1_555 1_555 1_555 1_555 yes
O(1) Se(1) C(1) C(2) 173.4(1) 1_555 1_555 1_555 1_555 yes
O(1) Se(1) C(1) C(12) 43.2(2) 1_555 1_555 1_555 1_555 yes
O(1) Se(1) C(3) C(4) -175.9(2) 1_555 1_555 1_555 1_555 yes
O(1) Se(1) C(3) C(8) 0.2(2) 1_555 1_555 1_555 1_555 yes
O(1) C(9) C(8) C(3) -4.4(3) 1_555 1_555 1_555 1_555 yes
O(1) C(9) C(8) C(7) 175.9(2) 1_555 1_555 1_555 1_555 yes
N(1) Se(1) O(1) C(9) 78.1(2) 1_555 1_555 1_555 1_555 yes
N(1) Se(1) C(1) C(2) -16.6(1) 1_555 1_555 1_555 1_555 yes
N(1) Se(1) C(1) C(12) -146.8(2) 1_555 1_555 1_555 1_555 yes
N(1) Se(1) C(3) C(4) 25.2(2) 1_555 1_555 1_555 1_555 yes
N(1) Se(1) C(3) C(8) -158.7(2) 1_555 1_555 1_555 1_555 yes
N(1) C(2) C(1) C(12) 148.4(2) 1_555 1_555 1_555 1_555 yes
N(1) C(20) C(21) C(22) -173.6(2) 1_555 1_555 1_555 1_555 yes
N(1) C(20) C(25) C(24) 173.1(3) 1_555 1_555 1_555 1_555 yes
C(1) Se(1) O(1) C(9) 104.7(1) 1_555 1_555 1_555 1_555 yes
C(1) Se(1) N(1) C(2) 18.1(1) 1_555 1_555 1_555 1_555 yes
C(1) Se(1) N(1) C(20) 159.7(2) 1_555 1_555 1_555 1_555 yes
C(1) Se(1) C(3) C(4) 95.0(2) 1_555 1_555 1_555 1_555 yes
C(1) Se(1) C(3) C(8) -88.9(2) 1_555 1_555 1_555 1_555 yes
C(1) C(2) N(1) C(20) -162.3(2) 1_555 1_555 1_555 1_555 yes
C(1) C(12) C(13) C(14) 178.3(2) 1_555 1_555 1_555 1_555 yes
C(1) C(12) C(17) C(16) -178.6(2) 1_555 1_555 1_555 1_555 yes
C(2) N(1) Se(1) C(3) 125.6(1) 1_555 1_555 1_555 1_555 yes
C(2) N(1) C(20) C(21) -81.6(3) 1_555 1_555 1_555 1_555 yes
C(2) N(1) C(20) C(25) 104.9(3) 1_555 1_555 1_555 1_555 yes
C(2) C(1) Se(1) C(3) -103.7(1) 1_555 1_555 1_555 1_555 yes
C(2) C(1) C(12) C(13) -80.1(3) 1_555 1_555 1_555 1_555 yes
C(2) C(1) C(12) C(17) 100.3(3) 1_555 1_555 1_555 1_555 yes
C(3) Se(1) O(1) C(9) -2.9(1) 1_555 1_555 1_555 1_555 yes
C(3) Se(1) N(1) C(20) -92.8(2) 1_555 1_555 1_555 1_555 yes
C(3) Se(1) C(1) C(12) 126.1(2) 1_555 1_555 1_555 1_555 yes
C(3) C(4) C(5) C(6) 0.8(4) 1_555 1_555 1_555 1_555 yes
C(3) C(8) C(7) C(6) 1.4(3) 1_555 1_555 1_555 1_555 yes
C(3) C(8) C(9) C(10) -123.1(2) 1_555 1_555 1_555 1_555 yes
C(3) C(8) C(9) C(11) 114.7(2) 1_555 1_555 1_555 1_555 yes
C(4) C(3) C(8) C(7) -1.9(3) 1_555 1_555 1_555 1_555 yes
C(4) C(3) C(8) C(9) 178.4(2) 1_555 1_555 1_555 1_555 yes
C(4) C(5) C(6) C(7) -1.3(4) 1_555 1_555 1_555 1_555 yes
C(5) C(4) C(3) C(8) 0.8(3) 1_555 1_555 1_555 1_555 yes
C(5) C(6) C(7) C(8) 0.1(4) 1_555 1_555 1_555 1_555 yes
C(6) C(7) C(8) C(9) -178.9(2) 1_555 1_555 1_555 1_555 yes
C(7) C(8) C(9) C(10) 57.2(3) 1_555 1_555 1_555 1_555 yes
C(7) C(8) C(9) C(11) -65.0(3) 1_555 1_555 1_555 1_555 yes
C(12) C(1) C(2) C(18) -94.1(2) 1_555 1_555 1_555 1_555 yes
C(12) C(1) C(2) C(19) 29.1(3) 1_555 1_555 1_555 1_555 yes
C(12) C(13) C(14) C(15) 0.3(4) 1_555 1_555 1_555 1_555 yes
C(12) C(17) C(16) C(15) 0.3(4) 1_555 1_555 1_555 1_555 yes
C(13) C(12) C(17) C(16) 1.7(4) 1_555 1_555 1_555 1_555 yes
C(13) C(14) C(15) C(16) 1.9(5) 1_555 1_555 1_555 1_555 yes
C(14) C(13) C(12) C(17) -2.0(4) 1_555 1_555 1_555 1_555 yes
C(14) C(15) C(16) C(17) -2.2(5) 1_555 1_555 1_555 1_555 yes
C(18) C(2) N(1) C(20) 83.2(3) 1_555 1_555 1_555 1_555 yes
C(19) C(2) N(1) C(20) -42.4(3) 1_555 1_555 1_555 1_555 yes
C(20) C(21) C(22) C(23) 0.9(4) 1_555 1_555 1_555 1_555 yes
C(20) C(25) C(24) C(23) 0.0(5) 1_555 1_555 1_555 1_555 yes
C(21) C(20) C(25) C(24) -0.5(4) 1_555 1_555 1_555 1_555 yes
C(21) C(22) C(23) C(24) -1.3(5) 1_555 1_555 1_555 1_555 yes
C(22) C(21) C(20) C(25) 0.0(4) 1_555 1_555 1_555 1_555 yes
C(22) C(23) C(24) C(25) 0.9(5) 1_555 1_555 1_555 1_555 yes
